data_2013276
loop_
_publ_author_name
'Zaman, Md. Badruz'
'Davis, Matthew J.'
'Smith, Mark D.'
'zur Loye, Hans-Conrad'

_publ_section_title Bis[\m-1,2-bis(2-pyridyl)ethyne-\k^2^<i>N</i>:<i>N</i>']bis[aquadinitratocadmium(II)]
_journal_issue 6
_journal_name_full 'Acta Crystallographica Section C'
_journal_page_first m234
_journal_page_last m236
_journal_paper_doi 10.1107/S0108270103008904
_journal_volume 59
_journal_year 2003
_chemical_formula_iupac '[Cd2 (N O3)4 (C12 H8 N2)2 (H2 O)2]'
_chemical_formula_moiety 'C24 H20 Cd2 N8 O14'
_chemical_formula_sum 'C24 H20 Cd2 N8 O14'
_chemical_formula_weight 869.28
_chemical_name_systematic
;
Bis[\m-1,2-bis(2-pyridyl)ethyne-\k^2^N:N']bis[aquadinitratocadmium(II)]
;
_space_group_IT_number 60
_symmetry_cell_setting orthorhombic
_symmetry_space_group_name_Hall '-P 2n 2ab'
_symmetry_space_group_name_H-M 'P b c n'
_atom_sites_solution_hydrogens mixed
_atom_sites_solution_primary direct
_atom_sites_solution_secondary difmap
_audit_creation_method SHELXL-97
_cell_angle_alpha 90.00
_cell_angle_beta 90.00
_cell_angle_gamma 90.00
_cell_formula_units_Z 4
_cell_length_a 19.910(3)
_cell_length_b 7.8559(8)
_cell_length_c 19.263(2)
_cell_measurement_reflns_used 5750
_cell_measurement_temperature 173(2)
_cell_measurement_theta_max 26.414
_cell_measurement_theta_min 2.597
_cell_volume 3012.9(6)
_computing_cell_refinement 'SAINT-Plus-NT (Bruker, 1999)'
_computing_data_collection 'SMART-NT (Bruker, 1999)'
_computing_data_reduction SAINT-Plus-NT
_computing_molecular_graphics
;
ATOMS (Dowty, 2001) & SHELXTL (Sheldrick, 1997b)
;
_computing_publication_material SHELXTL
_computing_structure_refinement 'SHELXL97 (Sheldrick, 1997a)'
_computing_structure_solution 'SHELXS97 (Sheldrick, 1997a)'
_diffrn_ambient_temperature 173(2)
_diffrn_measured_fraction_theta_full 0.998
_diffrn_measured_fraction_theta_max 0.998
_diffrn_measurement_device_type 'Bruker SMART APEX CCD diffractometer'
_diffrn_measurement_method '\w scans'
_diffrn_radiation_monochromator graphite
_diffrn_radiation_source 'fine-focus sealed tube'
_diffrn_radiation_type MoK\a
_diffrn_radiation_wavelength 0.71073
_diffrn_reflns_av_R_equivalents 0.0188
_diffrn_reflns_av_sigmaI/netI 0.0156
_diffrn_reflns_limit_h_max 14
_diffrn_reflns_limit_h_min -24
_diffrn_reflns_limit_k_max 9
_diffrn_reflns_limit_k_min -8
_diffrn_reflns_limit_l_max 24
_diffrn_reflns_limit_l_min -21
_diffrn_reflns_number 14574
_diffrn_reflns_theta_full 26.40
_diffrn_reflns_theta_max 26.40
_diffrn_reflns_theta_min 2.05
_diffrn_standards_decay_% none
_exptl_absorpt_coefficient_mu 1.495
_exptl_absorpt_correction_T_max 0.6465
_exptl_absorpt_correction_T_min 0.5154
_exptl_absorpt_correction_type multi-scan
_exptl_absorpt_process_details '(SADABS; Bruker, 1999)'
_exptl_crystal_colour yellow
_exptl_crystal_density_diffrn 1.916
_exptl_crystal_density_method 'not measured'
_exptl_crystal_description block
_exptl_crystal_F_000 1712
_exptl_crystal_size_max 0.48
_exptl_crystal_size_mid 0.44
_exptl_crystal_size_min 0.32
_refine_diff_density_max 0.403
_refine_diff_density_min -0.431
_refine_ls_extinction_coef 0.00294(13)
_refine_ls_extinction_expression Fc^*^=kFc[1+0.001xFc^2^\l^3^/sin(2\q)]^-1/4^
_refine_ls_extinction_method SHELXL
_refine_ls_goodness_of_fit_ref 1.057
_refine_ls_hydrogen_treatment mixed
_refine_ls_matrix_type full
_refine_ls_number_parameters 234
_refine_ls_number_reflns 3074
_refine_ls_number_restraints 0
_refine_ls_restrained_S_all 1.057
_refine_ls_R_factor_all 0.0224
_refine_ls_R_factor_gt 0.0191
_refine_ls_shift/su_max 0.001
_refine_ls_shift/su_mean 0.000
_refine_ls_structure_factor_coef Fsqd
_refine_ls_weighting_details 'calc w=1/[\s^2^(Fo^2^)+(0.0321P)^2^+0.0456P] where P=(Fo^2^+2Fc^2^)/3'
_refine_ls_weighting_scheme calc
_refine_ls_wR_factor_gt 0.0507
_refine_ls_wR_factor_ref 0.0517
_reflns_number_gt 2697
_reflns_number_total 3074
_reflns_threshold_expression I>2\s(I)
_cod_data_source_file fr1421.cif
_cod_data_source_block I
_cod_depositor_comments
;
The following automatic conversions were performed:
'_symmetry_cell_setting' value 'Orthorhombic' changed to 'orthorhombic'
according to '/home/saulius/struct/CIF-dictionaries/cif_core.dic'
dictionary named 'cif_core.dic' version 2.4.1 from 2010-06-29.

Automatic conversion script
Id: cif_fix_enum 1527 2010-12-29 10:47:43Z saulius 

The following automatic conversions were performed:

'_symmetry_cell_setting' value 'Orthorhombic' changed to
'orthorhombic' according to
/home/saulius/struct/CIF-dictionaries/cif_core.dic dictionary named
'cif_core.dic' version 2.4.1 from 2010-06-29.

Automatic conversion script
Id: cif_fix_values 1715 2011-07-08 13:25:40Z adriana 

The following automatic conversions were performed:

'_atom_sites_solution_hydrogens' value 'geom & difmap' was changed to
'mixed'.

Automatic conversion script
Id: cif_fix_values 6452 2018-10-05 10:23:21Z andrius 
;
_cod_original_cell_volume 3013.0(6)
_cod_database_code 2013276
_cod_database_fobs_code 2013276

loop_
_symmetry_equiv_pos_as_xyz
'x, y, z'
'-x+1/2, -y+1/2, z+1/2'
'-x, y, -z+1/2'
'x+1/2, -y+1/2, -z'
'-x, -y, -z'
'x-1/2, y-1/2, -z-1/2'
'x, -y, z-1/2'
'-x-1/2, y-1/2, z'

loop_
_atom_site_label
_atom_site_fract_x
_atom_site_fract_y
_atom_site_fract_z
_atom_site_U_iso_or_equiv
_atom_site_adp_type
_atom_site_calc_flag
_atom_site_refinement_flags
_atom_site_occupancy
_atom_site_disorder_assembly
_atom_site_disorder_group
_atom_site_type_symbol
Cd 0.375080(7) 0.233543(16) 0.158156(6) 0.01963(7) Uani d . 1 . . Cd
C1 0.49270(11) 0.2478(2) 0.04658(11) 0.0280(4) Uani d . 1 . . C
H1 0.4611 0.1816 0.0214 0.042(6) Uiso calc R 1 . . H
C2 0.55109(10) 0.2989(3) 0.01329(11) 0.0336(5) Uani d . 1 . . C
H2 0.5595 0.2671 -0.0335 0.038(6) Uiso calc R 1 . . H
C3 0.59648(10) 0.3964(3) 0.04948(11) 0.0349(5) Uani d . 1 . . C
H3 0.6366 0.4344 0.0277 0.035(6) Uiso calc R 1 . . H
C4 0.58330(10) 0.4388(2) 0.11790(10) 0.0295(4) Uani d . 1 . . C
H4 0.6143 0.5055 0.1437 0.033(6) Uiso calc R 1 . . H
C5 0.52409(9) 0.3821(2) 0.14806(9) 0.0220(4) Uani d . 1 . . C
C6 0.50804(9) 0.4105(2) 0.21998(9) 0.0223(4) Uani d . 1 . . C
C7 0.30083(9) 0.1170(2) 0.29482(10) 0.0262(4) Uani d . 1 . . C
H7 0.2668 0.1805 0.2719 0.031(5) Uiso calc R 1 . . H
C8 0.28641(10) 0.0447(3) 0.35847(11) 0.0336(5) Uani d . 1 . . C
H8 0.2432 0.0582 0.3787 0.042(6) Uiso calc R 1 . . H
C9 0.33526(11) -0.0469(3) 0.39227(10) 0.0356(5) Uani d . 1 . . C
H9 0.3263 -0.0974 0.4361 0.032(5) Uiso calc R 1 . . H
C10 0.39732(11) -0.0646(2) 0.36167(10) 0.0299(4) Uani d . 1 . . C
H10 0.4318 -0.1277 0.3841 0.030(5) Uiso calc R 1 . . H
C11 0.40889(9) 0.0107(2) 0.29768(9) 0.0219(4) Uani d . 1 . . C
C12 0.47307(8) -0.0023(2) 0.26376(9) 0.0232(4) Uani d . 1 . . C
N1 0.47884(8) 0.28748(18) 0.11247(8) 0.0218(3) Uani d . 1 . . N
N2 0.36103(7) 0.10118(18) 0.26397(8) 0.0211(3) Uani d . 1 . . N
N3 0.27536(9) 0.3079(2) 0.05851(9) 0.0318(4) Uani d . 1 . . N
N4 0.35745(8) 0.58649(19) 0.19734(8) 0.0244(3) Uani d . 1 . . N
O1 0.33331(7) 0.28351(16) 0.03544(7) 0.0313(3) Uani d . 1 . . O
O2 0.26403(7) 0.27369(17) 0.12142(8) 0.0336(3) Uani d . 1 . . O
O3 0.23002(8) 0.3656(2) 0.02124(8) 0.0511(4) Uani d . 1 . . O
O4 0.37963(7) 0.5586(2) 0.13786(8) 0.0338(3) Uani d . 1 . . O
O5 0.33949(7) 0.46129(16) 0.23400(7) 0.0314(3) Uani d . 1 . . O
O6 0.35314(8) 0.73257(15) 0.22109(8) 0.0320(3) Uani d . 1 . . O
O1W 0.37703(8) -0.03747(18) 0.11165(9) 0.0290(3) Uani d . 1 . . O
H1W 0.3742(14) -0.104(4) 0.1440(17) 0.065(11) Uiso d . 1 . . H
H2W 0.3468(13) -0.055(3) 0.0848(14) 0.051(8) Uiso d . 1 . . H

loop_
_atom_site_aniso_label
_atom_site_aniso_U_11
_atom_site_aniso_U_22
_atom_site_aniso_U_33
_atom_site_aniso_U_12
_atom_site_aniso_U_13
_atom_site_aniso_U_23
Cd 0.02036(10) 0.01888(9) 0.01966(10) -0.00015(5) 0.00178(5) 0.00147(4)
C1 0.0291(11) 0.0315(11) 0.0234(10) 0.0039(8) 0.0009(8) -0.0013(7)
C2 0.0353(12) 0.0412(12) 0.0243(11) 0.0069(9) 0.0089(9) 0.0034(9)
C3 0.0276(11) 0.0422(12) 0.0348(12) 0.0014(9) 0.0107(9) 0.0114(9)
C4 0.0256(10) 0.0308(10) 0.0322(11) -0.0046(8) 0.0026(8) 0.0058(8)
C5 0.0223(9) 0.0201(9) 0.0235(9) 0.0028(7) 0.0014(7) 0.0041(7)
C6 0.0192(9) 0.0191(9) 0.0285(9) -0.0008(7) -0.0012(7) 0.0008(7)
C7 0.0234(10) 0.0270(9) 0.0282(10) -0.0035(7) 0.0014(8) -0.0011(7)
C8 0.0306(11) 0.0397(12) 0.0303(11) -0.0050(9) 0.0085(9) 0.0001(9)
C9 0.0482(13) 0.0373(11) 0.0214(10) -0.0062(10) 0.0065(9) 0.0055(8)
C10 0.0372(11) 0.0280(10) 0.0247(10) -0.0003(9) -0.0046(9) 0.0038(8)
C11 0.0254(10) 0.0174(8) 0.0228(9) -0.0027(7) -0.0016(8) -0.0013(6)
C12 0.0275(10) 0.0169(8) 0.0251(10) -0.0004(7) -0.0049(7) 0.0009(7)
N1 0.0207(8) 0.0219(8) 0.0227(8) 0.0019(6) 0.0035(6) 0.0020(6)
N2 0.0231(8) 0.0182(7) 0.0220(8) -0.0025(6) 0.0012(6) -0.0002(6)
N3 0.0349(10) 0.0348(9) 0.0258(9) 0.0048(8) -0.0041(7) -0.0030(7)
N4 0.0242(8) 0.0193(8) 0.0296(9) 0.0015(6) -0.0043(7) -0.0005(6)
O1 0.0307(8) 0.0341(7) 0.0290(8) 0.0013(6) 0.0028(6) -0.0024(6)
O2 0.0281(8) 0.0504(9) 0.0223(8) 0.0045(6) -0.0014(6) 0.0046(6)
O3 0.0459(10) 0.0779(12) 0.0297(8) 0.0245(9) -0.0111(7) 0.0043(8)
O4 0.0375(9) 0.0317(8) 0.0321(8) 0.0046(6) 0.0080(6) -0.0044(6)
O5 0.0349(8) 0.0214(7) 0.0380(8) -0.0015(6) -0.0006(6) 0.0061(6)
O6 0.0431(9) 0.0193(7) 0.0337(8) -0.0011(6) 0.0004(7) -0.0067(5)
O1W 0.0364(9) 0.0214(7) 0.0292(8) -0.0033(6) 0.0018(7) -0.0007(6)

loop_
_atom_type_symbol
_atom_type_description
_atom_type_scat_dispersion_real
_atom_type_scat_dispersion_imag
_atom_type_scat_source
C C 0.0033 0.0016 'International Tables Vol C Tables 4.2.6.8 and 6.1.1.4'
H H 0.0000 0.0000 'International Tables Vol C Tables 4.2.6.8 and 6.1.1.4'
N N 0.0061 0.0033 'International Tables Vol C Tables 4.2.6.8 and 6.1.1.4'
O O 0.0106 0.0060 'International Tables Vol C Tables 4.2.6.8 and 6.1.1.4'
Cd Cd -0.8075 1.2024 'International Tables Vol C Tables 4.2.6.8 and 6.1.1.4'

loop_
_geom_angle_atom_site_label_1
_geom_angle_atom_site_label_2
_geom_angle_atom_site_label_3
_geom_angle_site_symmetry_1
_geom_angle_site_symmetry_3
_geom_angle
_geom_angle_publ_flag
N1 Cd N2 . . 122.27(5) y
N1 Cd O1W . . 90.36(5) y
N2 Cd O1W . . 85.94(5) y
N1 Cd O2 . . 135.39(6) y
N2 Cd O2 . . 102.31(5) y
O1W Cd O2 . . 91.31(5) y
N1 Cd O5 . . 111.14(5) y
N2 Cd O5 . . 76.34(5) y
O1W Cd O5 . . 157.20(5) y
O2 Cd O5 . . 78.82(5) y
N1 Cd O1 . . 84.77(5) y
N2 Cd O1 . . 148.65(5) y
O1W Cd O1 . . 77.69(5) y
O2 Cd O1 . . 52.28(5) ?
O5 Cd O1 . . 110.66(4) y
N1 Cd O4 . . 74.15(5) y
N2 Cd O4 . . 125.71(5) y
O1W Cd O4 . . 148.34(5) y
O2 Cd O4 . . 81.63(5) y
O5 Cd O4 . . 50.97(5) ?
O1 Cd O4 . . 73.60(5) y
N1 Cd Cd . 3_655 59.11(4) ?
N2 Cd Cd . 3_655 65.57(4) ?
O1W Cd Cd . 3_655 102.18(4) ?
O2 Cd Cd . 3_655 160.75(4) ?
O5 Cd Cd . 3_655 83.60(3) ?
O1 Cd Cd . 3_655 143.84(3) ?
O4 Cd Cd . 3_655 93.39(3) ?
N1 C1 C2 . . 123.03(19) ?
N1 C1 H1 . . 118.5 ?
C2 C1 H1 . . 118.5 ?
C3 C2 C1 . . 118.53(19) ?
C3 C2 H2 . . 120.7 ?
C1 C2 H2 . . 120.7 ?
C2 C3 C4 . . 119.49(18) ?
C2 C3 H3 . . 120.3 ?
C4 C3 H3 . . 120.3 ?
C3 C4 C5 . . 118.84(18) ?
C3 C4 H4 . . 120.6 ?
C5 C4 H4 . . 120.6 ?
N1 C5 C4 . . 121.96(17) ?
N1 C5 C6 . . 115.14(15) ?
C4 C5 C6 . . 122.81(17) ?
C6 C6 C5 3_655 . 170.74(11) y
C6 C6 C12 3_655 3_655 86.48(5) ?
C5 C6 C12 . 3_655 85.01(10) ?
C6 C6 C12 3_655 . 73.04(5) ?
C5 C6 C12 . . 97.78(11) ?
N2 C7 C8 . . 122.68(18) ?
N2 C7 H7 . . 118.7 ?
C8 C7 H7 . . 118.7 ?
C9 C8 C7 . . 119.27(18) ?
C9 C8 H8 . . 120.4 ?
C7 C8 H8 . . 120.4 ?
C8 C9 C10 . . 119.04(18) ?
C8 C9 H9 . . 120.5 ?
C10 C9 H9 . . 120.5 ?
C9 C10 C11 . . 119.14(18) ?
C9 C10 H10 . . 120.4 ?
C11 C10 H10 . . 120.4 ?
N2 C11 C10 . . 122.22(17) ?
N2 C11 C12 . . 116.38(16) ?
C10 C11 C12 . . 121.40(17) ?
C12 C12 C11 3_655 . 175.85(11) y
C12 C12 C6 3_655 . 73.05(5) ?
C11 C12 C6 . . 103.02(11) ?
C1 N1 C5 . . 118.14(16) ?
C1 N1 Cd . . 120.62(13) ?
C5 N1 Cd . . 120.55(12) ?
C7 N2 C11 . . 117.65(15) ?
C7 N2 Cd . . 117.24(12) ?
C11 N2 Cd . . 125.11(12) ?
O3 N3 O1 . . 121.47(17) ?
O3 N3 O2 . . 120.26(17) ?
O1 N3 O2 . . 118.27(16) ?
O6 N4 O4 . . 121.79(15) ?
O6 N4 O5 . . 119.72(16) ?
O4 N4 O5 . . 118.50(15) ?
N3 O1 Cd . . 89.72(10) ?
N3 O2 Cd . . 98.62(11) ?
N4 O4 Cd . . 91.28(10) ?
N4 O5 Cd . . 98.95(11) ?
Cd O1W H1W . . 107(2) ?
Cd O1W H2W . . 113.4(19) ?
H1W O1W H2W . . 109(3) ?

loop_
_geom_bond_atom_site_label_1
_geom_bond_atom_site_label_2
_geom_bond_site_symmetry_2
_geom_bond_distance
_geom_bond_publ_flag
Cd N1 . 2.2852(15) y
Cd N2 . 2.3052(15) y
Cd O1W . 2.3102(14) y
Cd O2 . 2.3429(15) y
Cd O5 . 2.4162(14) y
Cd O1 . 2.5364(14) y
Cd O4 . 2.5848(16) y
Cd Cd 3_655 6.1045(6) ?
C1 N1 . 1.336(3) ?
C1 C2 . 1.387(3) ?
C1 H1 . 0.9500 ?
C2 C3 . 1.375(3) ?
C2 H2 . 0.9500 ?
C3 C4 . 1.384(3) ?
C3 H3 . 0.9500 ?
C4 C5 . 1.388(3) ?
C4 H4 . 0.9500 ?
C5 N1 . 1.354(2) ?
C5 C6 . 1.439(2) ?
C6 C6 3_655 1.200(4) ?
C7 N2 . 1.344(2) ?
C7 C8 . 1.381(3) ?
C7 H7 . 0.9500 ?
C8 C9 . 1.374(3) ?
C8 H8 . 0.9500 ?
C9 C10 . 1.376(3) ?
C9 H9 . 0.9500 ?
C10 C11 . 1.387(3) ?
C10 H10 . 0.9500 ?
C11 N2 . 1.355(2) ?
C11 C12 . 1.439(2) ?
C11 O6 1_545 2.861(2) ?
C12 C12 3_655 1.196(3) ?
N3 O3 . 1.239(2) ?
N3 O1 . 1.251(2) ?
N3 O2 . 1.262(2) ?
N4 O6 . 1.2383(18) ?
N4 O4 . 1.247(2) ?
N4 O5 . 1.2625(19) ?
O1W H1W . 0.81(3) ?
O1W H2W . 0.81(3) ?

loop_
_geom_hbond_atom_site_label_D
_geom_hbond_atom_site_label_H
_geom_hbond_atom_site_label_A
_geom_hbond_site_symmetry_A
_geom_hbond_distance_DH
_geom_hbond_distance_HA
_geom_hbond_distance_DA
_geom_hbond_angle_DHA
O1W H1W O6 1_545 0.81(3) 2.01(3) 2.817(2) 172(3)
O1W H2W O3 8_655 0.81(3) 2.06(3) 2.856(2) 172(3)

loop_
_geom_torsion_atom_site_label_1
_geom_torsion_atom_site_label_2
_geom_torsion_atom_site_label_3
_geom_torsion_atom_site_label_4
_geom_torsion_site_symmetry_1
_geom_torsion_site_symmetry_4
_geom_torsion
N1 C1 C2 C3 . . -0.8(3)
C1 C2 C3 C4 . . 0.9(3)
C2 C3 C4 C5 . . -0.4(3)
C3 C4 C5 N1 . . -0.3(3)
C3 C4 C5 C6 . . 175.97(17)
N1 C5 C6 C12 . 3_655 65.01(14)
C4 C5 C6 C12 . 3_655 -111.51(17)
N1 C5 C6 C12 . . 49.03(16)
C4 C5 C6 C12 . . -127.49(16)
N2 C7 C8 C9 . . 0.2(3)
C7 C8 C9 C10 . . -0.1(3)
C8 C9 C10 C11 . . 0.1(3)
C9 C10 C11 N2 . . -0.2(3)
C9 C10 C11 C12 . . 179.33(18)
N2 C11 C12 C6 . . 49.04(16)
C10 C11 C12 C6 . . -130.49(16)
C6 C6 C12 C12 3_655 3_655 -129.4(2)
C5 C6 C12 C12 . 3_655 51.8(2)
C6 C6 C12 C11 3_655 . 49.20(19)
C5 C6 C12 C11 . . -129.57(14)
C12 C6 C12 C11 3_655 . 178.6(3)
C2 C1 N1 C5 . . 0.1(3)
C2 C1 N1 Cd . . 170.62(14)
C4 C5 N1 C1 . . 0.5(3)
C6 C5 N1 C1 . . -176.09(15)
C4 C5 N1 Cd . . -170.08(13)
C6 C5 N1 Cd . . 13.4(2)
N2 Cd N1 C1 . . 132.13(13)
O1W Cd N1 C1 . . 46.71(14)
O2 Cd N1 C1 . . -45.52(16)
O5 Cd N1 C1 . . -141.04(12)
O1 Cd N1 C1 . . -30.89(13)
O4 Cd N1 C1 . . -105.30(14)
Cd Cd N1 C1 3_655 . 150.72(14)
N2 Cd N1 C5 . . -57.56(14)
O1W Cd N1 C5 . . -142.98(13)
O2 Cd N1 C5 . . 124.78(13)
O5 Cd N1 C5 . . 29.27(14)
O1 Cd N1 C5 . . 139.41(13)
O4 Cd N1 C5 . . 65.01(13)
Cd Cd N1 C5 3_655 . -38.97(12)
C8 C7 N2 C11 . . -0.3(3)
C8 C7 N2 Cd . . -179.50(15)
C10 C11 N2 C7 . . 0.3(3)
C12 C11 N2 C7 . . -179.28(15)
C10 C11 N2 Cd . . 179.41(13)
C12 C11 N2 Cd . . -0.1(2)
N1 Cd N2 C7 . . 162.08(12)
O1W Cd N2 C7 . . -110.06(13)
O2 Cd N2 C7 . . -19.60(13)
O5 Cd N2 C7 . . 55.49(12)
O1 Cd N2 C7 . . -51.89(17)
O4 Cd N2 C7 . . 68.87(14)
Cd Cd N2 C7 3_655 . 144.60(13)
N1 Cd N2 C11 . . -17.08(15)
O1W Cd N2 C11 . . 70.78(14)
O2 Cd N2 C11 . . 161.24(13)
O5 Cd N2 C11 . . -123.67(14)
O1 Cd N2 C11 . . 128.95(13)
O4 Cd N2 C11 . . -110.29(13)
Cd Cd N2 C11 3_655 . -34.57(12)
O3 N3 O1 Cd . . 169.19(18)
O2 N3 O1 Cd . . -10.07(16)
N1 Cd O1 N3 . . -161.03(11)
N2 Cd O1 N3 . . 47.30(14)
O1W Cd O1 N3 . . 107.45(11)
O2 Cd O1 N3 . . 6.02(10)
O5 Cd O1 N3 . . -50.38(11)
O4 Cd O1 N3 . . -86.03(10)
Cd Cd O1 N3 3_655 . -158.67(8)
O3 N3 O2 Cd . . -168.23(16)
O1 N3 O2 Cd . . 11.04(17)
N1 Cd O2 N3 . . 12.51(14)
N2 Cd O2 N3 . . -165.47(10)
O1W Cd O2 N3 . . -79.34(11)
O5 Cd O2 N3 . . 121.37(11)
O1 Cd O2 N3 . . -6.03(10)
O4 Cd O2 N3 . . 69.67(11)
Cd Cd O2 N3 3_655 . 145.77(10)
O6 N4 O4 Cd . . 174.16(15)
O5 N4 O4 Cd . . -5.37(16)
N1 Cd O4 N4 . . -132.30(11)
N2 Cd O4 N4 . . -13.65(12)
O1W Cd O4 N4 . . 164.31(11)
O2 Cd O4 N4 . . 85.53(10)
O5 Cd O4 N4 . . 3.17(9)
O1 Cd O4 N4 . . 138.57(11)
Cd Cd O4 N4 3_655 . -75.77(10)
O6 N4 O5 Cd . . -173.72(14)
O4 N4 O5 Cd . . 5.82(17)
N1 Cd O5 N4 . . 43.16(11)
N2 Cd O5 N4 . . 162.83(11)
O1W Cd O5 N4 . . -157.20(14)
O2 Cd O5 N4 . . -91.40(11)
O1 Cd O5 N4 . . -49.21(11)
O4 Cd O5 N4 . . -3.17(9)
Cd Cd O5 N4 3_655 . 96.48(10)
